data_8107623
loop_
_publ_author_name
'Guannan, Zhao'
'Tong, Zhang'
'Jun, Chen'
'Hongxia, Pan'
'LiZhen, Chen'
'Jianlong, Wang'

_publ_section_title
;
 The crystal structure of the co-crystal
 1,4-dioxane--4,6-bis(nitroimino)-1,3,5-triazinan-2-one(2/1), C11H19N7O9
;
_journal_issue 5
_journal_name_full 'Zeitschrift f\"ur Kristallographie - New Crystal Structures'
_journal_page_first 1001
_journal_page_last 1003
_journal_paper_doi 10.1515/ncrs-2023-0320
_journal_volume 238
_journal_year 2023
_chemical_absolute_configuration .
_chemical_formula_moiety '2(C4 H8 O2), C3 H3 N7 O5'
_chemical_formula_sum 'C11 H19 N7 O9'
_chemical_formula_weight 393.33
_space_group_crystal_system orthorhombic
_space_group_IT_number 19
_space_group_name_Hall 'P 2ac 2ab'
_space_group_name_H-M_alt 'P 21 21 21'
_atom_sites_solution_hydrogens geom
_atom_sites_solution_primary dual
_cell_angle_alpha 90
_cell_angle_beta 90
_cell_angle_gamma 90
_cell_formula_units_Z 4
_cell_length_a 6.2578(2)
_cell_length_b 15.4188(5)
_cell_length_c 17.6841(7)
_cell_measurement_reflns_used 3993
_cell_measurement_temperature 100
_cell_measurement_theta_max 26.355
_cell_measurement_theta_min 2.655
_cell_volume 1706.30(10)
_computing_cell_refinement 'SAINT V8.40A (?, 2016)'
_computing_data_reduction 'SAINT V8.40A (?, 2016)'
_computing_molecular_graphics 'Olex2 (Dolomanov et al., 2009)'
_computing_publication_material 'Olex2 (Dolomanov et al., 2009)'
_computing_structure_refinement 'ShelXL (Sheldrick, 2015)'
_computing_structure_solution 'ShelXT (Sheldrick, 2015)'
_diffrn_ambient_temperature 100
_diffrn_measured_fraction_theta_full 0.996
_diffrn_measured_fraction_theta_max 0.993
_diffrn_measurement_device_type 'D8 VENTURE'
_diffrn_measurement_method '\f and \w scans'
_diffrn_radiation_type MoK\a
_diffrn_radiation_wavelength 0.71073
_diffrn_reflns_av_R_equivalents 0.0792
_diffrn_reflns_av_unetI/netI 0.0676
_diffrn_reflns_Laue_measured_fraction_full 0.996
_diffrn_reflns_Laue_measured_fraction_max 0.993
_diffrn_reflns_limit_h_max 7
_diffrn_reflns_limit_h_min -7
_diffrn_reflns_limit_k_max 19
_diffrn_reflns_limit_k_min -18
_diffrn_reflns_limit_l_max 22
_diffrn_reflns_limit_l_min -22
_diffrn_reflns_number 13486
_diffrn_reflns_point_group_measured_fraction_full 0.997
_diffrn_reflns_point_group_measured_fraction_max 0.993
_diffrn_reflns_theta_full 25.242
_diffrn_reflns_theta_max 26.469
_diffrn_reflns_theta_min 2.303
_diffrn_standards_number 0
_exptl_absorpt_coefficient_mu 0.133
_exptl_absorpt_correction_T_max 0.7454
_exptl_absorpt_correction_T_min 0.4410
_exptl_absorpt_correction_type multi-scan
_exptl_absorpt_process_details
'SADABS-2016/2 (Bruker,2016/2) was used for absorption correction. wR2(int) was 0.1375 before and 0.0749 after correction. The Ratio of minimum to maximum transmission is 0.5916. The \l/2 correction factor is Not present.'
_exptl_crystal_colour colourless
_exptl_crystal_colour_primary colourless
_exptl_crystal_density_diffrn 1.531
_exptl_crystal_description block
_exptl_crystal_F_000 824
_exptl_crystal_size_max 0.11
_exptl_crystal_size_mid 0.06
_exptl_crystal_size_min 0.04
_refine_diff_density_max 0.195
_refine_diff_density_min -0.247
_refine_diff_density_rms 0.053
_refine_ls_abs_structure_details
;
 Flack x determined using 966 quotients [(I+)-(I-)]/[(I+)+(I-)]
 (Parsons, Flack and Wagner, Acta Cryst. B69 (2013) 249-259).
;
_refine_ls_abs_structure_Flack -1.5(10)
_refine_ls_extinction_coef .
_refine_ls_extinction_method none
_refine_ls_goodness_of_fit_ref 1.054
_refine_ls_hydrogen_treatment constr
_refine_ls_matrix_type full
_refine_ls_number_parameters 244
_refine_ls_number_reflns 3502
_refine_ls_number_restraints 0
_refine_ls_restrained_S_all 1.054
_refine_ls_R_factor_all 0.0637
_refine_ls_R_factor_gt 0.0428
_refine_ls_shift/su_max 0.000
_refine_ls_shift/su_mean 0.000
_refine_ls_structure_factor_coef Fsqd
_refine_ls_weighting_details 'w=1/[\s^2^(Fo^2^)+(0.0378P)^2^+0.1573P] where P=(Fo^2^+2Fc^2^)/3'
_refine_ls_weighting_scheme calc
_refine_ls_wR_factor_gt 0.0880
_refine_ls_wR_factor_ref 0.0972
_reflns_Friedel_coverage 0.723
_reflns_Friedel_fraction_full 0.998
_reflns_Friedel_fraction_max 0.993
_reflns_number_gt 2831
_reflns_number_total 3502
_reflns_threshold_expression 'I > 2\s(I)'
_cod_data_source_file suppl_j_ncrs-2023-0320_suppl_001.cif
_cod_data_source_block 56zbdx2_0m
_cod_database_code 8107623
_shelx_space_group_comment
;
The symmetry employed for this shelxl refinement is uniquely defined
by the following loop, which should always be used as a source of
symmetry information in preference to the above space-group names.
They are only intended as comments.
;
_shelx_estimated_absorpt_t_max 0.995
_shelx_estimated_absorpt_t_min 0.986
_olex2_refinement_description
;
1. Fixed Uiso
 At 1.2 times of:
  All C(H,H) groups, All N(H) groups
2.a Secondary CH2 refined with riding coordinates:
 C6(H6A,H6B), C4(H4A,H4B), C7(H7A,H7B), C5(H5A,H5B), C9(H9A,H9B), C11(H11A,
 H11B), C10(H10A,H10B), C8(H8A,H8B)
2.b Aromatic/amide H refined with riding coordinates:
 N5(H5), N4(H4), N3(H3)
;
_olex2_submission_special_instructions 'No special instructions were received'

loop_
_space_group_symop_operation_xyz
'x, y, z'
'-x+1/2, -y, z+1/2'
'-x, y+1/2, -z+1/2'
'x+1/2, -y+1/2, -z'

loop_
_atom_site_label
_atom_site_type_symbol
_atom_site_fract_x
_atom_site_fract_y
_atom_site_fract_z
_atom_site_U_iso_or_equiv
_atom_site_adp_type
_atom_site_occupancy
_atom_site_site_symmetry_order
_atom_site_calc_flag
_atom_site_refinement_flags_posn
_atom_site_refinement_flags_adp
_atom_site_refinement_flags_occupancy
_atom_site_disorder_assembly
_atom_site_disorder_group
C1 C 0.3145(5) 0.65177(19) 0.61137(16) 0.0174(7) Uani 1 1 d . . . . .
C2 C 0.2544(5) 0.60105(18) 0.48542(16) 0.0172(7) Uani 1 1 d . . . . .
C3 C 0.5839(5) 0.5649(2) 0.54905(16) 0.0196(7) Uani 1 1 d . . . . .
C4 C 0.6510(6) 0.6040(2) 0.80989(17) 0.0242(8) Uani 1 1 d . . . . .
H4A H 0.564828 0.552031 0.822060 0.029 Uiso 1 1 calc R . . . .
H4B H 0.554023 0.654731 0.808406 0.029 Uiso 1 1 calc R . . . .
C5 C 0.8167(6) 0.6174(2) 0.86962(17) 0.0244(8) Uani 1 1 d . . . . .
H5A H 0.894566 0.672070 0.859677 0.029 Uiso 1 1 calc R . . . .
H5B H 0.746360 0.622447 0.919568 0.029 Uiso 1 1 calc R . . . .
C6 C 1.0647(6) 0.5349(2) 0.79828(15) 0.0247(8) Uani 1 1 d . . . . .
H6A H 1.161386 0.484118 0.799936 0.030 Uiso 1 1 calc R . . . .
H6B H 1.150957 0.586726 0.785690 0.030 Uiso 1 1 calc R . . . .
C7 C 0.8969(6) 0.5212(2) 0.73849(17) 0.0236(8) Uani 1 1 d . . . . .
H7A H 0.966388 0.515003 0.688473 0.028 Uiso 1 1 calc R . . . .
H7B H 0.817325 0.467054 0.749195 0.028 Uiso 1 1 calc R . . . .
C8 C 0.3845(6) 0.3971(2) 0.67253(19) 0.0305(8) Uani 1 1 d . . . . .
H8A H 0.287055 0.361780 0.704099 0.037 Uiso 1 1 calc R . . . .
H8B H 0.457571 0.439267 0.705906 0.037 Uiso 1 1 calc R . . . .
C9 C 0.5475(6) 0.3391(2) 0.63607(19) 0.0292(8) Uani 1 1 d . . . . .
H9A H 0.650459 0.374711 0.607004 0.035 Uiso 1 1 calc R . . . .
H9B H 0.627671 0.307401 0.675617 0.035 Uiso 1 1 calc R . . . .
C10 C 0.3197(6) 0.3238(2) 0.53139(18) 0.0293(8) Uani 1 1 d . . . . .
H10A H 0.244986 0.281476 0.498634 0.035 Uiso 1 1 calc R . . . .
H10B H 0.414950 0.359175 0.499036 0.035 Uiso 1 1 calc R . . . .
C11 C 0.1587(6) 0.3816(2) 0.5687(2) 0.0306(8) Uani 1 1 d . . . . .
H11A H 0.075407 0.412756 0.529660 0.037 Uiso 1 1 calc R . . . .
H11B H 0.058277 0.346011 0.598901 0.037 Uiso 1 1 calc R . . . .
N1 N -0.0437(5) 0.63214(16) 0.41302(14) 0.0223(6) Uani 1 1 d . . . . .
N2 N 0.1473(4) 0.58939(16) 0.42189(14) 0.0198(6) Uani 1 1 d . . . . .
N3 N 0.4487(5) 0.56287(16) 0.48759(13) 0.0190(6) Uani 1 1 d . . . . .
H3 H 0.491756 0.534826 0.447014 0.023 Uiso 1 1 calc R . . . .
N4 N 0.1917(4) 0.64440(16) 0.54822(13) 0.0174(6) Uani 1 1 d . . . . .
H4 H 0.064973 0.669105 0.548172 0.021 Uiso 1 1 calc R . . . .
N5 N 0.5087(4) 0.61395(16) 0.60920(13) 0.0186(6) Uani 1 1 d . . . . .
H5 H 0.593209 0.620817 0.648519 0.022 Uiso 1 1 calc R . . . .
N6 N 0.2672(4) 0.69151(16) 0.67551(14) 0.0198(6) Uani 1 1 d . . . . .
N7 N 0.0748(5) 0.73603(17) 0.68003(14) 0.0222(6) Uani 1 1 d . . . . .
O1 O -0.1405(4) 0.61465(15) 0.35466(13) 0.0338(6) Uani 1 1 d . . . . .
O2 O -0.1137(4) 0.68593(13) 0.45958(11) 0.0243(5) Uani 1 1 d . . . . .
O3 O -0.0568(4) 0.73989(14) 0.62717(11) 0.0261(5) Uani 1 1 d . . . . .
O4 O 0.0447(4) 0.77171(15) 0.74119(12) 0.0279(6) Uani 1 1 d . . . . .
O5 O 0.7536(4) 0.52795(14) 0.55024(11) 0.0228(5) Uani 1 1 d . . . . .
O6 O 0.2631(4) 0.44280(14) 0.61683(13) 0.0291(6) Uani 1 1 d . . . . .
O7 O 0.4451(4) 0.27824(14) 0.58640(12) 0.0287(6) Uani 1 1 d . . . . .
O8 O 0.7514(4) 0.59301(14) 0.73689(11) 0.0236(5) Uani 1 1 d . . . . .
O9 O 0.9653(4) 0.54651(14) 0.87105(11) 0.0240(5) Uani 1 1 d . . . . .

loop_
_atom_site_aniso_label
_atom_site_aniso_U_11
_atom_site_aniso_U_22
_atom_site_aniso_U_33
_atom_site_aniso_U_23
_atom_site_aniso_U_13
_atom_site_aniso_U_12
O9 0.0283(14) 0.0295(12) 0.0143(10) 0.0021(9) 0.0014(11) 0.0079(10)
O8 0.0259(13) 0.0293(12) 0.0157(10) 0.0003(9) -0.0024(11) 0.0053(11)
O2 0.0278(14) 0.0223(11) 0.0226(11) -0.0025(10) -0.0019(11) 0.0062(11)
O5 0.0207(13) 0.0253(11) 0.0225(11) 0.0007(9) -0.0007(11) 0.0050(11)
O4 0.0317(14) 0.0322(12) 0.0200(11) -0.0094(10) 0.0061(11) 0.0021(12)
O6 0.0268(14) 0.0271(11) 0.0334(12) -0.0031(11) -0.0011(12) 0.0006(11)
O3 0.0248(13) 0.0332(12) 0.0202(11) -0.0004(10) -0.0014(11) 0.0061(11)
O7 0.0302(14) 0.0239(12) 0.0319(12) -0.0003(10) -0.0013(12) 0.0003(11)
O1 0.0372(16) 0.0303(13) 0.0338(13) -0.0107(11) -0.0202(13) 0.0065(12)
N1 0.0250(15) 0.0170(13) 0.0249(14) 0.0008(11) -0.0050(13) -0.0008(12)
N5 0.0205(15) 0.0220(13) 0.0132(12) -0.0010(11) -0.0016(11) 0.0004(11)
N4 0.0170(14) 0.0188(13) 0.0164(13) -0.0016(10) -0.0012(12) 0.0028(11)
N3 0.0208(15) 0.0225(13) 0.0138(12) -0.0033(11) -0.0004(12) 0.0029(12)
N7 0.0247(16) 0.0221(14) 0.0198(14) -0.0012(11) 0.0049(13) -0.0019(12)
N6 0.0210(15) 0.0211(13) 0.0173(13) -0.0010(11) 0.0024(12) 0.0019(12)
N2 0.0205(15) 0.0203(14) 0.0185(13) 0.0002(11) -0.0031(12) 0.0020(12)
C1 0.0185(17) 0.0187(14) 0.0151(15) 0.0027(12) 0.0009(14) -0.0029(13)
C2 0.0209(17) 0.0153(14) 0.0154(14) 0.0012(12) 0.0024(14) -0.0017(14)
C3 0.0239(19) 0.0183(15) 0.0167(15) 0.0020(13) -0.0006(15) -0.0015(14)
C6 0.0236(19) 0.0330(19) 0.0174(15) 0.0051(13) 0.0032(15) 0.0033(16)
C4 0.0246(19) 0.0280(17) 0.0201(16) -0.0039(14) 0.0037(15) 0.0073(15)
C7 0.0249(19) 0.0285(17) 0.0173(15) -0.0009(14) 0.0011(16) 0.0070(15)
C5 0.029(2) 0.0259(16) 0.0188(16) -0.0005(14) -0.0013(15) 0.0055(15)
C9 0.025(2) 0.0276(17) 0.0347(19) 0.0050(16) -0.0072(17) -0.0039(16)
C11 0.027(2) 0.0290(18) 0.0359(19) 0.0007(16) -0.0066(18) -0.0033(16)
C10 0.035(2) 0.0274(18) 0.0259(18) -0.0002(15) -0.0027(17) -0.0041(16)
C8 0.032(2) 0.0331(19) 0.0260(18) -0.0005(16) -0.0015(17) -0.0056(17)

loop_
_atom_type_symbol
_atom_type_description
_atom_type_scat_dispersion_real
_atom_type_scat_dispersion_imag
_atom_type_scat_source
C C 0.0033 0.0016 'International Tables Vol C Tables 4.2.6.8 and 6.1.1.4'
H H 0.0000 0.0000 'International Tables Vol C Tables 4.2.6.8 and 6.1.1.4'
N N 0.0061 0.0033 'International Tables Vol C Tables 4.2.6.8 and 6.1.1.4'
O O 0.0106 0.0060 'International Tables Vol C Tables 4.2.6.8 and 6.1.1.4'

loop_
_geom_angle_atom_site_label_1
_geom_angle_atom_site_label_2
_geom_angle_atom_site_label_3
_geom_angle
_geom_angle_site_symmetry_1
_geom_angle_site_symmetry_3
C5 O9 C6 111.0(2) . .
C7 O8 C4 110.4(2) . .
C11 O6 C8 109.1(2) . .
C10 O7 C9 109.8(2) . .
O2 N1 N2 123.3(3) . .
O1 N1 O2 121.9(3) . .
O1 N1 N2 114.8(3) . .
C1 N5 H5 117.9 . .
C1 N5 C3 124.3(3) . .
C3 N5 H5 117.9 . .
C1 N4 H4 118.3 . .
C2 N4 H4 118.3 . .
C2 N4 C1 123.4(3) . .
C2 N3 H3 117.8 . .
C2 N3 C3 124.4(3) . .
C3 N3 H3 117.8 . .
O4 N7 O3 122.5(3) . .
O4 N7 N6 113.9(3) . .
O3 N7 N6 123.6(2) . .
C1 N6 N7 118.2(3) . .
C2 N2 N1 118.2(3) . .
N5 C1 N4 116.7(3) . .
N6 C1 N5 115.2(3) . .
N6 C1 N4 128.0(3) . .
N3 C2 N4 116.9(3) . .
N2 C2 N4 128.2(3) . .
N2 C2 N3 114.9(3) . .
O5 C3 N5 122.9(3) . .
O5 C3 N3 123.0(3) . .
N3 C3 N5 114.1(3) . .
O9 C6 H6A 109.6 . .
O9 C6 H6B 109.6 . .
O9 C6 C7 110.1(3) . .
H6A C6 H6B 108.1 . .
C7 C6 H6A 109.6 . .
C7 C6 H6B 109.6 . .
O8 C4 H4A 109.6 . .
O8 C4 H4B 109.6 . .
O8 C4 C5 110.2(3) . .
H4A C4 H4B 108.1 . .
C5 C4 H4A 109.6 . .
C5 C4 H4B 109.6 . .
O8 C7 C6 110.4(3) . .
O8 C7 H7A 109.6 . .
O8 C7 H7B 109.6 . .
C6 C7 H7A 109.6 . .
C6 C7 H7B 109.6 . .
H7A C7 H7B 108.1 . .
O9 C5 C4 110.9(3) . .
O9 C5 H5A 109.5 . .
O9 C5 H5B 109.4 . .
C4 C5 H5A 109.5 . .
C4 C5 H5B 109.4 . .
H5A C5 H5B 108.0 . .
O7 C9 H9A 109.6 . .
O7 C9 H9B 109.6 . .
O7 C9 C8 110.4(3) . .
H9A C9 H9B 108.1 . .
C8 C9 H9A 109.6 . .
C8 C9 H9B 109.6 . .
O6 C11 H11A 109.6 . .
O6 C11 H11B 109.6 . .
O6 C11 C10 110.3(3) . .
H11A C11 H11B 108.1 . .
C10 C11 H11A 109.6 . .
C10 C11 H11B 109.6 . .
O7 C10 C11 111.1(3) . .
O7 C10 H10A 109.4 . .
O7 C10 H10B 109.4 . .
C11 C10 H10A 109.4 . .
C11 C10 H10B 109.4 . .
H10A C10 H10B 108.0 . .
O6 C8 C9 111.0(3) . .
O6 C8 H8A 109.4 . .
O6 C8 H8B 109.4 . .
C9 C8 H8A 109.4 . .
C9 C8 H8B 109.4 . .
H8A C8 H8B 108.0 . .

loop_
_geom_bond_atom_site_label_1
_geom_bond_atom_site_label_2
_geom_bond_distance
_geom_bond_site_symmetry_2
O9 C6 1.440(3) .
O9 C5 1.435(4) .
O8 C4 1.446(4) .
O8 C7 1.434(4) .
O2 N1 1.248(3) .
O5 C3 1.205(4) .
O4 N7 1.228(3) .
O6 C11 1.429(4) .
O6 C8 1.429(4) .
O3 N7 1.247(3) .
O7 C9 1.436(4) .
O7 C10 1.434(4) .
O1 N1 1.227(3) .
N1 N2 1.374(4) .
N5 H5 0.8800 .
N5 C1 1.348(4) .
N5 C3 1.387(4) .
N4 H4 0.8800 .
N4 C1 1.360(4) .
N4 C2 1.354(4) .
N3 H3 0.8800 .
N3 C2 1.352(4) .
N3 C3 1.378(4) .
N7 N6 1.388(4) .
N6 C1 1.323(4) .
N2 C2 1.320(4) .
C6 H6A 0.9900 .
C6 H6B 0.9900 .
C6 C7 1.505(4) .
C4 H4A 0.9900 .
C4 H4B 0.9900 .
C4 C5 1.494(5) .
C7 H7A 0.9900 .
C7 H7B 0.9900 .
C5 H5A 0.9900 .
C5 H5B 0.9900 .
C9 H9A 0.9900 .
C9 H9B 0.9900 .
C9 C8 1.502(5) .
C11 H11A 0.9900 .
C11 H11B 0.9900 .
C11 C10 1.498(5) .
C10 H10A 0.9900 .
C10 H10B 0.9900 .
C8 H8A 0.9900 .
C8 H8B 0.9900 .
